data_7212265
loop_
_publ_author_name
'Hou, Gui-Ge'
'Ma, Jian-Ping'
'Wang, Le'
'Wang, Ping'
'Dong, Yu-Bin'
'Huang, Ru-Qi'

_publ_section_title
;
 Co-crystallization of oxadiazole-bridged pyridyl-N-oxide building modules
 with R-aromatics (R = --OH, --NH2 and --COOH)
;
_journal_issue 12
_journal_name_full CrystEngComm
_journal_page_first 4287
_journal_paper_doi 10.1039/b923810g
_journal_volume 12
_journal_year 2010
_chemical_formula_moiety 'C19 H14 N4 O6'
_chemical_formula_sum 'C19 H14 N4 O6'
_chemical_formula_weight 394.34
_chemical_name_systematic
;
?
;
_space_group_IT_number 9
_symmetry_cell_setting monoclinic
_symmetry_space_group_name_Hall 'C -2yc'
_symmetry_space_group_name_H-M 'C 1 c 1'
_atom_sites_solution_hydrogens geom
_atom_sites_solution_primary direct
_atom_sites_solution_secondary difmap
_audit_creation_method SHELXL-97
_cell_angle_alpha 90.00
_cell_angle_beta 131.282(6)
_cell_angle_gamma 90.00
_cell_formula_units_Z 8
_cell_length_a 30.724(15)
_cell_length_b 7.369(4)
_cell_length_c 20.920(10)
_cell_measurement_reflns_used 1381
_cell_measurement_temperature 298(2)
_cell_measurement_theta_max 20.775
_cell_measurement_theta_min 2.591
_cell_volume 3559(3)
_computing_cell_refinement 'Bruker SMART'
_computing_data_collection 'Bruker SMART'
_computing_data_reduction 'Bruker SAINT'
_computing_molecular_graphics 'Bruker SHELXTL'
_computing_publication_material 'Bruker SHELXTL'
_computing_structure_refinement 'SHELXL-97 (Sheldrick, 1997)'
_computing_structure_solution 'SHELXS-97 (Sheldrick, 1990)'
_diffrn_ambient_temperature 298(2)
_diffrn_measured_fraction_theta_full 0.998
_diffrn_measured_fraction_theta_max 0.998
_diffrn_measurement_device_type 'CCD area detector'
_diffrn_measurement_method 'phi and omega scans'
_diffrn_radiation_monochromator graphite
_diffrn_radiation_source 'fine-focus sealed tube'
_diffrn_radiation_type MoK\a
_diffrn_radiation_wavelength 0.71073
_diffrn_reflns_av_R_equivalents 0.0387
_diffrn_reflns_av_sigmaI/netI 0.0508
_diffrn_reflns_limit_h_max 36
_diffrn_reflns_limit_h_min -32
_diffrn_reflns_limit_k_max 8
_diffrn_reflns_limit_k_min -8
_diffrn_reflns_limit_l_max 25
_diffrn_reflns_limit_l_min -25
_diffrn_reflns_number 8948
_diffrn_reflns_theta_full 25.50
_diffrn_reflns_theta_max 25.50
_diffrn_reflns_theta_min 1.95
_exptl_absorpt_coefficient_mu 0.113
_exptl_absorpt_correction_type none
_exptl_crystal_colour yellow
_exptl_crystal_density_diffrn 1.472
_exptl_crystal_density_method 'not measured'
_exptl_crystal_description block
_exptl_crystal_F_000 1632
_exptl_crystal_size_max 0.24
_exptl_crystal_size_mid 0.24
_exptl_crystal_size_min 0.20
_refine_diff_density_max 0.204
_refine_diff_density_min -0.179
_refine_diff_density_rms 0.040
_refine_ls_abs_structure_details 'Flack H D (1983), Acta Cryst. A39, 876-881'
_refine_ls_abs_structure_Flack 0.6(15)
_refine_ls_extinction_method none
_refine_ls_goodness_of_fit_ref 1.088
_refine_ls_hydrogen_treatment constr
_refine_ls_matrix_type full
_refine_ls_number_parameters 527
_refine_ls_number_reflns 4482
_refine_ls_number_restraints 2
_refine_ls_restrained_S_all 1.088
_refine_ls_R_factor_all 0.0873
_refine_ls_R_factor_gt 0.0606
_refine_ls_shift/su_max 0.001
_refine_ls_shift/su_mean 0.000
_refine_ls_structure_factor_coef Fsqd
_refine_ls_weighting_details 'calc w=1/[\s^2^(Fo^2^)+(0.0450P)^2^+0.0000P] where P=(Fo^2^+2Fc^2^)/3'
_refine_ls_weighting_scheme calc
_refine_ls_wR_factor_gt 0.1063
_refine_ls_wR_factor_ref 0.1171
_reflns_number_gt 3260
_reflns_number_total 4482
_reflns_threshold_expression >2sigma(I)
_cod_data_source_file b923810g.txt
_cod_data_source_block 2
_cod_depositor_comments
;
The following automatic conversions were performed:

'_symmetry_cell_setting' value 'Monoclinic' changed to 'monoclinic'
according to /home/saulius/struct/CIF-dictionaries/cif_core.dic
dictionary named 'cif_core.dic' version 2.4.2 from 2011-04-26.

Automatic conversion script
Id: cif_fix_values 1891 2012-01-12 08:04:46Z andrius 
;
_cod_original_sg_symbol_H-M Cc
_cod_database_code 7212265

loop_
_symmetry_equiv_pos_as_xyz
'x, y, z'
'x, -y, z+1/2'
'x+1/2, y+1/2, z'
'x+1/2, -y+1/2, z+1/2'

loop_
_atom_site_label
_atom_site_type_symbol
_atom_site_fract_x
_atom_site_fract_y
_atom_site_fract_z
_atom_site_U_iso_or_equiv
_atom_site_adp_type
_atom_site_occupancy
_atom_site_symmetry_multiplicity
_atom_site_calc_flag
_atom_site_refinement_flags
C1 C 0.2342(2) 0.4214(8) 0.2608(3) 0.0555(16) Uani 1 1 d .
H1 H 0.2114 0.4347 0.2024 0.067 Uiso 1 1 calc R
C2 C 0.2094(2) 0.3623(8) 0.2922(3) 0.0587(16) Uani 1 1 d .
H2 H 0.1700 0.3355 0.2553 0.070 Uiso 1 1 calc R
C3 C 0.2431(2) 0.3423(7) 0.3797(3) 0.0396(12) Uani 1 1 d .
C4 C 0.3006(2) 0.3851(7) 0.4307(3) 0.0509(14) Uani 1 1 d .
H4 H 0.3244 0.3726 0.4893 0.061 Uiso 1 1 calc R
C5 C 0.3236(2) 0.4452(8) 0.3974(3) 0.0549(15) Uani 1 1 d .
H5 H 0.3626 0.4764 0.4334 0.066 Uiso 1 1 calc R
C6 C 0.2171(2) 0.2742(7) 0.4139(3) 0.0427(13) Uani 1 1 d .
C7 C 0.2135(2) 0.1806(7) 0.5047(3) 0.0432(12) Uani 1 1 d .
C8 C 0.2349(2) 0.1284(7) 0.5891(3) 0.0420(12) Uani 1 1 d .
C9 C 0.1966(2) 0.0765(8) 0.5987(3) 0.0543(15) Uani 1 1 d .
H9 H 0.1571 0.0763 0.5519 0.065 Uiso 1 1 calc R
C10 C 0.2163(3) 0.0246(8) 0.6774(4) 0.0628(16) Uani 1 1 d .
H10 H 0.1900 -0.0116 0.6830 0.075 Uiso 1 1 calc R
C11 C 0.3118(2) 0.0780(7) 0.7375(3) 0.0579(15) Uani 1 1 d .
H11 H 0.3513 0.0802 0.7847 0.069 Uiso 1 1 calc R
C12 C 0.2925(2) 0.1269(7) 0.6596(3) 0.0528(14) Uani 1 1 d .
H12 H 0.3193 0.1600 0.6544 0.063 Uiso 1 1 calc R
C13 C 0.2336(2) 0.6273(8) 0.5769(3) 0.0543(14) Uani 1 1 d .
C14 C 0.2246(2) 0.6929(7) 0.5020(3) 0.0513(13) Uani 1 1 d .
C15 C 0.1688(2) 0.6816(8) 0.4231(4) 0.0672(17) Uani 1 1 d .
H15 H 0.1387 0.6354 0.4184 0.081 Uiso 1 1 calc R
C16 C 0.1589(3) 0.7401(9) 0.3518(3) 0.079(2) Uani 1 1 d .
H16 H 0.1218 0.7306 0.2989 0.095 Uiso 1 1 calc R
C17 C 0.2028(3) 0.8130(8) 0.3568(3) 0.0678(17) Uani 1 1 d .
H17 H 0.1954 0.8522 0.3082 0.081 Uiso 1 1 calc R
C18 C 0.2567(2) 0.8253(7) 0.4345(3) 0.0550(14) Uani 1 1 d .
C19 C 0.2684(2) 0.7639(7) 0.5080(3) 0.0519(14) Uani 1 1 d .
H19 H 0.3057 0.7715 0.5606 0.062 Uiso 1 1 calc R
C20 C 0.4154(2) 0.4314(7) 0.2237(3) 0.0535(14) Uani 1 1 d .
H20 H 0.3755 0.4365 0.1793 0.064 Uiso 1 1 calc R
C21 C 0.4377(2) 0.3852(7) 0.3041(3) 0.0486(13) Uani 1 1 d .
H21 H 0.4128 0.3589 0.3137 0.058 Uiso 1 1 calc R
C22 C 0.4965(2) 0.3779(7) 0.3700(3) 0.0402(12) Uani 1 1 d .
C23 C 0.5323(2) 0.4160(7) 0.3534(3) 0.0489(14) Uani 1 1 d .
H23 H 0.5723 0.4129 0.3968 0.059 Uiso 1 1 calc R
C24 C 0.5075(2) 0.4584(8) 0.2720(3) 0.0573(16) Uani 1 1 d .
H24 H 0.5314 0.4809 0.2603 0.069 Uiso 1 1 calc R
C25 C 0.5214(2) 0.3369(7) 0.4558(3) 0.0420(12) Uani 1 1 d .
C26 C 0.5241(2) 0.2511(7) 0.5556(3) 0.0437(13) Uani 1 1 d .
C27 C 0.5024(2) 0.1802(7) 0.5958(3) 0.0401(12) Uani 1 1 d .
C28 C 0.5386(2) 0.1779(8) 0.6829(3) 0.0498(14) Uani 1 1 d .
H28 H 0.5760 0.2237 0.7155 0.060 Uiso 1 1 calc R
C29 C 0.5203(2) 0.1095(8) 0.7216(3) 0.0602(16) Uani 1 1 d .
H29 H 0.5456 0.1073 0.7806 0.072 Uiso 1 1 calc R
C30 C 0.4299(2) 0.0431(8) 0.5905(3) 0.0536(14) Uani 1 1 d .
H30 H 0.3927 -0.0031 0.5593 0.064 Uiso 1 1 calc R
C31 C 0.4472(2) 0.1094(7) 0.5486(3) 0.0480(13) Uani 1 1 d .
H31 H 0.4221 0.1065 0.4895 0.058 Uiso 1 1 calc R
C32 C 0.4809(2) 0.1663(7) 0.8935(3) 0.0512(14) Uani 1 1 d .
C33 C 0.5343(3) 0.1059(7) 0.9302(4) 0.0584(15) Uani 1 1 d .
H33 H 0.5417 0.0586 0.8969 0.070 Uiso 1 1 calc R
C34 C 0.5786(3) 0.1149(8) 1.0188(4) 0.0708(18) Uani 1 1 d .
H34 H 0.6155 0.0727 1.0446 0.085 Uiso 1 1 calc R
C35 C 0.5676(2) 0.1859(8) 1.0674(4) 0.0622(16) Uani 1 1 d .
H35 H 0.5972 0.1919 1.1261 0.075 Uiso 1 1 calc R
C36 C 0.5127(2) 0.2490(7) 1.0297(3) 0.0463(12) Uani 1 1 d .
C37 C 0.4693(2) 0.2411(7) 0.9427(3) 0.0497(14) Uani 1 1 d .
H37 H 0.4326 0.2850 0.9166 0.060 Uiso 1 1 calc R
C38 C 0.5024(2) 0.3202(7) 1.0850(3) 0.0530(14) Uani 1 1 d .
N1 N 0.16366(18) 0.2354(6) 0.3729(2) 0.0533(12) Uani 1 1 d .
N2 N 0.16146(18) 0.1748(6) 0.4341(3) 0.0547(12) Uani 1 1 d .
N3 N 0.2736(2) 0.0261(6) 0.7462(3) 0.0553(12) Uani 1 1 d .
N4 N 0.2905(2) 0.4603(6) 0.3128(3) 0.0559(12) Uani 1 1 d .
N5 N 0.57457(17) 0.3567(6) 0.5260(3) 0.0498(11) Uani 1 1 d .
N6 N 0.57625(17) 0.3002(6) 0.5921(2) 0.0508(11) Uani 1 1 d .
N7 N 0.4662(2) 0.0444(6) 0.6760(3) 0.0539(12) Uani 1 1 d .
N8 N 0.45029(19) 0.4688(6) 0.2088(3) 0.0484(11) Uani 1 1 d .
O1 O 0.25185(13) 0.2424(5) 0.49885(19) 0.0420(8) Uani 1 1 d .
O2 O 0.29248(19) -0.0254(6) 0.8205(2) 0.0814(14) Uani 1 1 d .
O3 O 0.31435(17) 0.5129(6) 0.2813(2) 0.0768(13) Uani 1 1 d .
O4 O 0.48639(14) 0.2716(5) 0.46974(18) 0.0433(9) Uani 1 1 d .
O5 O 0.44938(19) -0.0251(6) 0.7141(2) 0.0780(13) Uani 1 1 d .
O6 O 0.42768(16) 0.5197(6) 0.1314(2) 0.0675(12) Uani 1 1 d .
O7 O 0.45012(15) 0.3858(6) 1.0428(2) 0.0621(11) Uani 1 1 d .
H7 H 0.4471 0.4251 1.0764 0.093 Uiso 1 1 calc R
O8 O 0.53808(18) 0.3180(6) 1.1611(2) 0.0927(15) Uani 1 1 d .
O9 O 0.43655(16) 0.1588(6) 0.8079(2) 0.0722(12) Uani 1 1 d .
H9A H 0.4470 0.1034 0.7861 0.108 Uiso 1 1 calc R
O10 O 0.19606(16) 0.5679(6) 0.5742(2) 0.0845(13) Uani 1 1 d .
O11 O 0.28874(15) 0.6354(6) 0.6495(2) 0.0704(12) Uani 1 1 d .
H11A H 0.2912 0.5986 0.6888 0.106 Uiso 1 1 calc R
O12 O 0.30204(17) 0.8899(7) 0.4442(2) 0.0802(13) Uani 1 1 d .
H12A H 0.2912 0.9162 0.3975 0.120 Uiso 1 1 calc R

loop_
_atom_site_aniso_label
_atom_site_aniso_U_11
_atom_site_aniso_U_22
_atom_site_aniso_U_33
_atom_site_aniso_U_23
_atom_site_aniso_U_13
_atom_site_aniso_U_12
C1 0.058(4) 0.079(5) 0.038(3) 0.005(3) 0.035(3) 0.005(3)
C2 0.043(3) 0.077(4) 0.039(3) 0.002(3) 0.020(3) 0.008(3)
C3 0.037(3) 0.043(3) 0.033(3) -0.005(2) 0.021(3) 0.002(2)
C4 0.055(3) 0.054(4) 0.032(3) -0.010(2) 0.024(3) -0.009(3)
C5 0.055(3) 0.069(4) 0.031(3) -0.012(2) 0.024(3) -0.020(3)
C6 0.040(3) 0.046(3) 0.037(3) 0.000(2) 0.023(3) 0.003(2)
C7 0.039(3) 0.049(3) 0.043(3) -0.006(2) 0.028(3) -0.004(2)
C8 0.050(3) 0.035(3) 0.043(3) -0.007(2) 0.032(3) -0.009(2)
C9 0.051(3) 0.064(4) 0.057(3) 0.001(3) 0.039(3) 0.000(3)
C10 0.066(4) 0.071(5) 0.077(4) -0.007(3) 0.058(4) -0.013(3)
C11 0.052(3) 0.065(4) 0.043(3) -0.008(3) 0.026(3) -0.013(3)
C12 0.059(4) 0.060(4) 0.045(3) -0.008(3) 0.037(3) -0.015(3)
C13 0.056(4) 0.047(4) 0.064(4) -0.008(3) 0.041(3) 0.000(3)
C14 0.048(3) 0.044(3) 0.052(3) -0.006(2) 0.029(3) 0.008(2)
C15 0.041(3) 0.060(4) 0.071(4) -0.009(3) 0.025(3) 0.003(3)
C16 0.060(4) 0.079(5) 0.043(4) 0.000(3) 0.010(3) 0.010(4)
C17 0.073(4) 0.055(4) 0.050(4) -0.002(3) 0.030(4) 0.001(3)
C18 0.057(4) 0.050(3) 0.054(3) -0.012(3) 0.034(3) -0.009(3)
C19 0.048(3) 0.053(4) 0.043(3) -0.006(3) 0.025(3) -0.002(3)
C20 0.046(3) 0.072(4) 0.048(3) -0.005(3) 0.033(3) -0.002(3)
C21 0.043(3) 0.067(4) 0.050(3) -0.010(3) 0.037(3) -0.012(3)
C22 0.048(3) 0.039(3) 0.044(3) -0.002(2) 0.035(3) 0.001(2)
C23 0.049(3) 0.063(4) 0.044(3) -0.002(2) 0.034(3) -0.001(3)
C24 0.058(4) 0.071(4) 0.065(4) 0.010(3) 0.050(4) 0.003(3)
C25 0.045(3) 0.042(3) 0.052(3) -0.005(2) 0.038(3) -0.004(2)
C26 0.042(3) 0.053(4) 0.035(3) -0.003(2) 0.024(3) 0.001(2)
C27 0.047(3) 0.037(3) 0.042(3) 0.003(2) 0.031(3) 0.003(2)
C28 0.045(3) 0.070(4) 0.037(3) -0.001(2) 0.028(3) -0.003(3)
C29 0.062(4) 0.076(4) 0.035(3) -0.001(3) 0.028(3) -0.001(3)
C30 0.058(3) 0.063(4) 0.047(3) -0.014(3) 0.038(3) -0.011(3)
C31 0.051(3) 0.055(4) 0.042(3) 0.002(2) 0.032(3) 0.003(3)
C32 0.053(4) 0.047(4) 0.061(4) 0.007(3) 0.040(3) 0.003(3)
C33 0.066(4) 0.048(4) 0.080(4) 0.007(3) 0.056(4) 0.005(3)
C34 0.059(4) 0.067(4) 0.104(5) 0.023(4) 0.062(4) 0.018(3)
C35 0.038(3) 0.075(4) 0.062(4) 0.018(3) 0.028(3) 0.012(3)
C36 0.044(3) 0.046(3) 0.049(3) 0.007(2) 0.031(3) -0.001(2)
C37 0.039(3) 0.058(4) 0.054(3) 0.005(2) 0.032(3) 0.005(2)
C38 0.059(4) 0.050(4) 0.048(3) 0.017(3) 0.034(3) 0.012(3)
N1 0.044(3) 0.073(3) 0.040(2) 0.001(2) 0.026(2) -0.004(2)
N2 0.045(3) 0.071(3) 0.044(3) -0.002(2) 0.027(2) -0.007(2)
N3 0.083(4) 0.049(3) 0.055(3) -0.007(2) 0.055(3) -0.008(3)
N4 0.060(3) 0.056(3) 0.060(3) -0.010(2) 0.043(3) -0.015(2)
N5 0.045(3) 0.064(3) 0.048(3) -0.004(2) 0.034(2) -0.005(2)
N6 0.041(3) 0.063(3) 0.045(2) -0.002(2) 0.027(2) -0.002(2)
N7 0.076(3) 0.053(3) 0.056(3) -0.003(2) 0.053(3) -0.004(3)
N8 0.052(3) 0.057(3) 0.046(3) 0.000(2) 0.036(2) 0.006(2)
O1 0.0372(19) 0.054(2) 0.0358(18) 0.0009(15) 0.0244(16) -0.0017(16)
O2 0.131(4) 0.080(3) 0.057(2) 0.000(2) 0.072(3) -0.002(3)
O3 0.085(3) 0.102(3) 0.067(2) -0.014(2) 0.060(3) -0.036(2)
O4 0.044(2) 0.054(3) 0.0375(19) -0.0046(15) 0.0297(17) -0.0029(16)
O5 0.126(4) 0.074(3) 0.090(3) -0.011(2) 0.095(3) -0.024(3)
O6 0.074(3) 0.089(3) 0.050(2) 0.021(2) 0.046(2) 0.022(2)
O7 0.053(2) 0.084(3) 0.048(2) 0.0096(19) 0.033(2) 0.024(2)
O8 0.068(3) 0.141(4) 0.043(2) 0.009(2) 0.026(2) 0.032(3)
O9 0.068(3) 0.099(4) 0.055(2) -0.017(2) 0.043(2) -0.003(2)
O10 0.058(3) 0.129(4) 0.076(3) -0.012(2) 0.048(2) -0.027(2)
O11 0.051(2) 0.106(4) 0.056(2) 0.011(2) 0.036(2) 0.002(2)
O12 0.078(3) 0.109(4) 0.051(2) 0.003(2) 0.042(2) -0.025(3)

loop_
_atom_type_symbol
_atom_type_description
_atom_type_scat_dispersion_real
_atom_type_scat_dispersion_imag
_atom_type_scat_source
C C 0.0033 0.0016 'International Tables Vol C Tables 4.2.6.8 and 6.1.1.4'
H H 0.0000 0.0000 'International Tables Vol C Tables 4.2.6.8 and 6.1.1.4'
N N 0.0061 0.0033 'International Tables Vol C Tables 4.2.6.8 and 6.1.1.4'
O O 0.0106 0.0060 'International Tables Vol C Tables 4.2.6.8 and 6.1.1.4'

loop_
_geom_angle_atom_site_label_1
_geom_angle_atom_site_label_2
_geom_angle_atom_site_label_3
_geom_angle
N4 C1 C2 120.9(5)
N4 C1 H1 119.6
C2 C1 H1 119.6
C1 C2 C3 119.9(5)
C1 C2 H2 120.0
C3 C2 H2 120.0
C4 C3 C2 117.2(5)
C4 C3 C6 122.5(4)
C2 C3 C6 120.3(4)
C5 C4 C3 121.3(4)
C5 C4 H4 119.4
C3 C4 H4 119.4
N4 C5 C4 120.6(5)
N4 C5 H5 119.7
C4 C5 H5 119.7
N1 C6 O1 112.9(4)
N1 C6 C3 128.0(4)
O1 C6 C3 119.1(4)
N2 C7 O1 114.3(4)
N2 C7 C8 127.5(5)
O1 C7 C8 118.2(4)
C12 C8 C9 117.7(5)
C12 C8 C7 122.3(5)
C9 C8 C7 120.0(5)
C8 C9 C10 120.5(5)
C8 C9 H9 119.8
C10 C9 H9 119.8
N3 C10 C9 120.4(5)
N3 C10 H10 119.8
C9 C10 H10 119.8
N3 C11 C12 120.1(5)
N3 C11 H11 119.9
C12 C11 H11 119.9
C8 C12 C11 121.7(5)
C8 C12 H12 119.2
C11 C12 H12 119.2
O10 C13 O11 121.9(5)
O10 C13 C14 124.6(5)
O11 C13 C14 113.5(5)
C19 C14 C15 119.8(5)
C19 C14 C13 122.8(5)
C15 C14 C13 117.3(5)
C16 C15 C14 119.0(6)
C16 C15 H15 120.5
C14 C15 H15 120.5
C15 C16 C17 121.9(6)
C15 C16 H16 119.1
C17 C16 H16 119.1
C18 C17 C16 118.2(6)
C18 C17 H17 120.9
C16 C17 H17 120.9
O12 C18 C17 121.7(5)
O12 C18 C19 117.1(5)
C17 C18 C19 121.2(6)
C14 C19 C18 119.9(5)
C14 C19 H19 120.1
C18 C19 H19 120.1
N8 C20 C21 120.7(5)
N8 C20 H20 119.6
C21 C20 H20 119.6
C22 C21 C20 120.1(5)
C22 C21 H21 120.0
C20 C21 H21 120.0
C21 C22 C23 118.5(4)
C21 C22 C25 121.5(4)
C23 C22 C25 119.9(4)
C24 C23 C22 118.6(5)
C24 C23 H23 120.7
C22 C23 H23 120.7
N8 C24 C23 122.2(5)
N8 C24 H24 118.9
C23 C24 H24 118.9
N5 C25 O4 112.2(4)
N5 C25 C22 128.3(4)
O4 C25 C22 119.4(4)
N6 C26 O4 113.2(4)
N6 C26 C27 127.9(4)
O4 C26 C27 118.9(4)
C28 C27 C31 118.6(4)
C28 C27 C26 119.3(4)
C31 C27 C26 122.1(4)
C29 C28 C27 120.5(5)
C29 C28 H28 119.7
C27 C28 H28 119.7
N7 C29 C28 121.1(5)
N7 C29 H29 119.4
C28 C29 H29 119.4
N7 C30 C31 120.9(5)
N7 C30 H30 119.5
C31 C30 H30 119.5
C30 C31 C27 119.0(5)
C30 C31 H31 120.5
C27 C31 H31 120.5
C33 C32 O9 121.4(5)
C33 C32 C37 121.0(5)
O9 C32 C37 117.6(4)
C32 C33 C34 119.4(5)
C32 C33 H33 120.3
C34 C33 H33 120.3
C35 C34 C33 120.0(5)
C35 C34 H34 120.0
C33 C34 H34 120.0
C34 C35 C36 120.6(5)
C34 C35 H35 119.7
C36 C35 H35 119.7
C37 C36 C35 119.4(5)
C37 C36 C38 121.9(4)
C35 C36 C38 118.7(5)
C36 C37 C32 119.5(5)
C36 C37 H37 120.2
C32 C37 H37 120.2
O8 C38 O7 122.7(5)
O8 C38 C36 123.6(5)
O7 C38 C36 113.7(4)
C6 N1 N2 105.7(4)
C7 N2 N1 105.6(4)
O2 N3 C10 120.6(5)
O2 N3 C11 119.9(5)
C10 N3 C11 119.5(4)
O3 N4 C1 120.2(4)
O3 N4 C5 119.6(5)
C1 N4 C5 120.1(5)
C25 N5 N6 106.2(4)
C26 N6 N5 105.9(4)
O5 N7 C30 119.6(5)
O5 N7 C29 120.6(5)
C30 N7 C29 119.7(5)
C20 N8 O6 119.4(4)
C20 N8 C24 119.8(4)
O6 N8 C24 120.8(4)
C7 O1 C6 101.4(4)
C26 O4 C25 102.4(4)
C38 O7 H7 109.5
C32 O9 H9A 109.5
C13 O11 H11A 109.5
C18 O12 H12A 109.5

loop_
_geom_bond_atom_site_label_1
_geom_bond_atom_site_label_2
_geom_bond_distance
C1 N4 1.334(6)
C1 C2 1.365(7)
C1 H1 0.9300
C2 C3 1.393(6)
C2 H2 0.9300
C3 C4 1.370(7)
C3 C6 1.467(6)
C4 C5 1.350(7)
C4 H4 0.9300
C5 N4 1.344(6)
C5 H5 0.9300
C6 N1 1.287(6)
C6 O1 1.360(5)
C7 N2 1.273(6)
C7 O1 1.343(6)
C7 C8 1.471(6)
C8 C12 1.364(7)
C8 C9 1.373(7)
C9 C10 1.381(7)
C9 H9 0.9300
C10 N3 1.352(7)
C10 H10 0.9300
C11 N3 1.357(6)
C11 C12 1.365(7)
C11 H11 0.9300
C12 H12 0.9300
C13 O10 1.198(6)
C13 O11 1.337(6)
C13 C14 1.481(7)
C14 C19 1.369(7)
C14 C15 1.392(7)
C15 C16 1.380(8)
C15 H15 0.9300
C16 C17 1.390(8)
C16 H16 0.9300
C17 C18 1.357(7)
C17 H17 0.9300
C18 O12 1.353(6)
C18 C19 1.405(7)
C19 H19 0.9300
C20 N8 1.327(6)
C20 C21 1.376(7)
C20 H20 0.9300
C21 C22 1.372(6)
C21 H21 0.9300
C22 C23 1.382(6)
C22 C25 1.445(6)
C23 C24 1.367(7)
C23 H23 0.9300
C24 N8 1.334(6)
C24 H24 0.9300
C25 N5 1.297(6)
C25 O4 1.372(5)
C26 N6 1.291(6)
C26 O4 1.358(5)
C26 C27 1.470(6)
C27 C28 1.372(6)
C27 C31 1.385(7)
C28 C29 1.349(7)
C28 H28 0.9300
C29 N7 1.348(7)
C29 H29 0.9300
C30 N7 1.345(6)
C30 C31 1.380(7)
C30 H30 0.9300
C31 H31 0.9300
C32 C33 1.349(7)
C32 O9 1.359(5)
C32 C37 1.405(7)
C33 C34 1.402(8)
C33 H33 0.9300
C34 C35 1.368(8)
C34 H34 0.9300
C35 C36 1.389(7)
C35 H35 0.9300
C36 C37 1.375(6)
C36 C38 1.482(7)
C37 H37 0.9300
C38 O8 1.197(6)
C38 O7 1.312(6)
N1 N2 1.401(5)
N3 O2 1.307(5)
N4 O3 1.325(5)
N5 N6 1.413(5)
N7 O5 1.306(5)
N8 O6 1.327(5)
O7 H7 0.8200
O9 H9A 0.8200
O11 H11A 0.8200
O12 H12A 0.8200

loop_
_geom_hbond_atom_site_label_D
_geom_hbond_atom_site_label_H
_geom_hbond_atom_site_label_A
_geom_hbond_distance_DH
_geom_hbond_distance_HA
_geom_hbond_distance_DA
_geom_hbond_angle_DHA
_geom_hbond_site_symmetry_A
O7 H7 O6 0.82 1.75 2.563(5) 169.5 1_556
O11 H11A N4 0.82 2.64 3.452(6) 169.2 2_565
O11 H11A O3 0.82 1.76 2.559(5) 163.2 2_565
O9 H9A O5 0.82 1.82 2.620(5) 164.5 .
O12 H12A O2 0.82 1.82 2.603(5) 157.9 2_564

loop_
_geom_torsion_atom_site_label_1
_geom_torsion_atom_site_label_2
_geom_torsion_atom_site_label_3
_geom_torsion_atom_site_label_4
_geom_torsion
N4 C1 C2 C3 0.1(8)
C1 C2 C3 C4 0.4(8)
C1 C2 C3 C6 -178.3(5)
C2 C3 C4 C5 0.4(8)
C6 C3 C4 C5 179.1(5)
C3 C4 C5 N4 -1.7(8)
C4 C3 C6 N1 177.5(5)
C2 C3 C6 N1 -3.9(8)
C4 C3 C6 O1 -3.8(7)
C2 C3 C6 O1 174.9(4)
N2 C7 C8 C12 174.7(5)
O1 C7 C8 C12 -5.3(7)
N2 C7 C8 C9 -4.5(8)
O1 C7 C8 C9 175.5(4)
C12 C8 C9 C10 -0.1(8)
C7 C8 C9 C10 179.1(5)
C8 C9 C10 N3 0.7(9)
C9 C8 C12 C11 -0.8(8)
C7 C8 C12 C11 -180.0(5)
N3 C11 C12 C8 1.2(8)
O10 C13 C14 C19 178.4(6)
O11 C13 C14 C19 -3.4(7)
O10 C13 C14 C15 -1.1(8)
O11 C13 C14 C15 177.2(5)
C19 C14 C15 C16 1.0(8)
C13 C14 C15 C16 -179.5(5)
C14 C15 C16 C17 -1.2(9)
C15 C16 C17 C18 0.2(9)
C16 C17 C18 O12 178.1(6)
C16 C17 C18 C19 0.9(8)
C15 C14 C19 C18 0.1(8)
C13 C14 C19 C18 -179.4(5)
O12 C18 C19 C14 -178.4(5)
C17 C18 C19 C14 -1.1(8)
N8 C20 C21 C22 0.2(8)
C20 C21 C22 C23 -0.6(8)
C20 C21 C22 C25 177.5(5)
C21 C22 C23 C24 -0.3(8)
C25 C22 C23 C24 -178.5(5)
C22 C23 C24 N8 1.8(8)
C21 C22 C25 N5 -166.4(5)
C23 C22 C25 N5 11.7(8)
C21 C22 C25 O4 12.1(7)
C23 C22 C25 O4 -169.8(4)
N6 C26 C27 C28 6.6(8)
O4 C26 C27 C28 -172.9(4)
N6 C26 C27 C31 -171.0(5)
O4 C26 C27 C31 9.5(7)
C31 C27 C28 C29 -0.7(8)
C26 C27 C28 C29 -178.4(5)
C27 C28 C29 N7 -0.9(9)
N7 C30 C31 C27 -0.9(8)
C28 C27 C31 C30 1.6(8)
C26 C27 C31 C30 179.2(5)
O9 C32 C33 C34 -179.5(5)
C37 C32 C33 C34 1.2(8)
C32 C33 C34 C35 -0.5(8)
C33 C34 C35 C36 0.2(9)
C34 C35 C36 C37 -0.6(8)
C34 C35 C36 C38 178.4(5)
C35 C36 C37 C32 1.2(7)
C38 C36 C37 C32 -177.7(5)
C33 C32 C37 C36 -1.5(8)
O9 C32 C37 C36 179.1(5)
C37 C36 C38 O8 174.9(5)
C35 C36 C38 O8 -4.0(8)
C37 C36 C38 O7 -4.8(7)
C35 C36 C38 O7 176.3(5)
O1 C6 N1 N2 0.7(6)
C3 C6 N1 N2 179.5(5)
O1 C7 N2 N1 1.0(6)
C8 C7 N2 N1 -179.1(5)
C6 N1 N2 C7 -1.0(6)
C9 C10 N3 O2 -179.0(5)
C9 C10 N3 C11 -0.4(8)
C12 C11 N3 O2 178.1(5)
C12 C11 N3 C10 -0.5(8)
C2 C1 N4 O3 178.2(5)
C2 C1 N4 C5 -1.4(8)
C4 C5 N4 O3 -177.5(5)
C4 C5 N4 C1 2.1(8)
O4 C25 N5 N6 0.4(5)
C22 C25 N5 N6 179.0(5)
O4 C26 N6 N5 -0.9(6)
C27 C26 N6 N5 179.7(5)
C25 N5 N6 C26 0.2(5)
C31 C30 N7 O5 -177.6(5)
C31 C30 N7 C29 -0.7(8)
C28 C29 N7 O5 178.5(5)
C28 C29 N7 C30 1.6(8)
C21 C20 N8 O6 -177.5(5)
C21 C20 N8 C24 1.2(8)
C23 C24 N8 C20 -2.2(8)
C23 C24 N8 O6 176.4(5)
N2 C7 O1 C6 -0.5(6)
C8 C7 O1 C6 179.5(4)
N1 C6 O1 C7 -0.2(6)
C3 C6 O1 C7 -179.1(4)
N6 C26 O4 C25 1.1(5)
C27 C26 O4 C25 -179.4(4)
N5 C25 O4 C26 -0.9(5)
C22 C25 O4 C26 -179.6(4)
